data_4339900
loop_
_publ_author_name
'Zhou, Zhao-Hui'
'Deng, Yuan-Fu'
'Liu, Qiong-Xin'
'Zhang, Hua-Lin'
'Mak, Thomas C. W.'
'Chow, Yuan L.'

_publ_section_title
;
 Selective ligand conversion of ethylenediamine tetraacetate to its
 triacetate on peroxotitanate(IV).
;
_journal_issue 17
_journal_name_full 'Inorganic chemistry'
_journal_page_first 6846
_journal_page_last 6848
_journal_paper_doi 10.1021/ic701256e
_journal_volume 46
_journal_year 2007
_chemical_formula_sum 'C10 H24 N4 O12 Ti'
_chemical_formula_weight 440.23
_chemical_name_common 'Ammonium edta peroxotitanium(IV)'
_chemical_name_systematic
; 
 ? 
;
_space_group_IT_number 2
_symmetry_cell_setting triclinic
_symmetry_space_group_name_Hall '-P 1'
_symmetry_space_group_name_H-M 'P -1'
_atom_sites_solution_hydrogens geom
_atom_sites_solution_primary direct
_atom_sites_solution_secondary difmap
_audit_creation_method SHELXL-97
_cell_angle_alpha 95.202(2)
_cell_angle_beta 96.759(2)
_cell_angle_gamma 107.235(2)
_cell_formula_units_Z 2
_cell_length_a 6.5678(6)
_cell_length_b 7.0325(6)
_cell_length_c 20.0851(19)
_cell_measurement_temperature 296(2)
_cell_volume 872.14(14)
_computing_structure_refinement 'SHELXL-97 (Sheldrick, 1997)'
_computing_structure_solution 'SHELXS-97 (Sheldrick, 1990)'
_diffrn_ambient_temperature 296(2)
_diffrn_measured_fraction_theta_full 0.961
_diffrn_measured_fraction_theta_max 0.941
_diffrn_measurement_device_type 'Bruker Apex CCD diffractometer'
_diffrn_radiation_monochromator graphite
_diffrn_radiation_source 'fine-focus sealed tube'
_diffrn_radiation_type MoK\a
_diffrn_radiation_wavelength 0.71073
_diffrn_reflns_av_R_equivalents 0.0749
_diffrn_reflns_av_sigmaI/netI 0.1011
_diffrn_reflns_limit_h_max 8
_diffrn_reflns_limit_h_min -8
_diffrn_reflns_limit_k_max 9
_diffrn_reflns_limit_k_min -8
_diffrn_reflns_limit_l_max 25
_diffrn_reflns_limit_l_min -26
_diffrn_reflns_number 5984
_diffrn_reflns_theta_full 28.38
_diffrn_reflns_theta_max 28.38
_diffrn_reflns_theta_min 1.03
_exptl_absorpt_coefficient_mu 0.564
_exptl_absorpt_correction_T_max 0.9888
_exptl_absorpt_correction_T_min 0.8956
_exptl_absorpt_correction_type multi-scan
_exptl_absorpt_process_details '(SADABS; Bruker, 2002)'
_exptl_crystal_density_diffrn 1.676
_exptl_crystal_density_method 'not measured'
_exptl_crystal_F_000 460
_exptl_crystal_size_max 0.20
_exptl_crystal_size_mid 0.03
_exptl_crystal_size_min 0.02
_refine_diff_density_max 0.810
_refine_diff_density_min -0.433
_refine_diff_density_rms 0.123
_refine_ls_extinction_method none
_refine_ls_goodness_of_fit_ref 1.029
_refine_ls_hydrogen_treatment mixed
_refine_ls_matrix_type full
_refine_ls_number_parameters 280
_refine_ls_number_reflns 3904
_refine_ls_number_restraints 26
_refine_ls_restrained_S_all 1.025
_refine_ls_R_factor_all 0.0913
_refine_ls_R_factor_gt 0.0678
_refine_ls_shift/su_max 0.000
_refine_ls_shift/su_mean 0.000
_refine_ls_structure_factor_coef Fsqd
_refine_ls_weighting_details 'calc w=1/[\s^2^(Fo^2^)+(0.0835P)^2^+0.0000P] where P=(Fo^2^+2Fc^2^)/3'
_refine_ls_weighting_scheme calc
_refine_ls_wR_factor_gt 0.1552
_refine_ls_wR_factor_ref 0.1751
_reflns_number_gt 2947
_reflns_number_total 3904
_reflns_threshold_expression >2sigma(I)
_cod_data_source_file ic701256e-file009.cif
_cod_data_source_block sad
_cod_depositor_comments
;
The following automatic conversions were performed:

'_symmetry_cell_setting' value 'Triclinic' changed to 'triclinic'
according to
/usr/data/users/saulius/automatic-downloads/retrospective/ACS/lib/dictionaries/cif_core.dic
dictionary named 'cif_core.dic' version 2.4.2 from
2011-04-26.

'_exptl_absorpt_correction_type' value 'multi scan'
changed to 'multi-scan' according to
/usr/data/users/saulius/automatic-downloads/retrospective/ACS/lib/dictionaries/cif_core.dic
dictionary named 'cif_core.dic' version 2.4.2 from 2011-04-26.

Automatic conversion script
Id: cif_fix_values 2281 2013-09-26 08:29:07Z andrius 
;
_cod_database_code 4339900

loop_
_symmetry_equiv_pos_as_xyz
'x, y, z'
'-x, -y, -z'

loop_
_atom_site_label
_atom_site_type_symbol
_atom_site_fract_x
_atom_site_fract_y
_atom_site_fract_z
_atom_site_U_iso_or_equiv
_atom_site_adp_type
_atom_site_occupancy
_atom_site_symmetry_multiplicity
_atom_site_calc_flag
_atom_site_refinement_flags
Ti1 Ti 0.14455(11) 0.35807(10) 0.81062(3) 0.0168(2) Uani 1 1 d .
O1 O 0.2946(5) 0.5699(4) 0.76981(14) 0.0311(7) Uani 1 1 d .
O2 O 0.4278(4) 0.5265(4) 0.82603(13) 0.0292(7) Uani 1 1 d .
O3 O 0.2555(5) 0.2533(4) 0.89554(13) 0.0248(6) Uani 1 1 d .
O4 O 0.2327(5) 0.0020(4) 0.95591(15) 0.0355(7) Uani 1 1 d .
O5 O 0.0044(4) 0.5152(4) 0.86551(13) 0.0214(6) Uani 1 1 d .
O6 O -0.2023(5) 0.5347(4) 0.94361(14) 0.0318(7) Uani 1 1 d .
O7 O 0.1732(4) 0.1321(4) 0.75191(13) 0.0262(6) Uani 1 1 d .
O8 O 0.1661(5) 0.0150(5) 0.64502(15) 0.0430(9) Uani 1 1 d .
O9 O -0.3052(5) 0.6982(5) 0.63726(16) 0.0376(8) Uani 1 1 d .
O10 O -0.3651(5) 0.3776(5) 0.60048(14) 0.0366(8) Uani 1 1 d .
O1W O 0.2688(6) -0.3273(5) 0.61163(18) 0.0449(9) Uani 1 1 d D
H1W1 H 0.256(7) -0.216(4) 0.627(3) 0.054 Uiso 1 1 d D
H1W2 H 0.397(3) -0.329(7) 0.624(3) 0.054 Uiso 1 1 d D
O2W O -0.1745(6) 0.2064(5) 0.50653(15) 0.0425(9) Uani 1 1 d D
H2W1 H -0.182(9) 0.285(6) 0.5401(13) 0.051 Uiso 1 1 d D
H2W2 H -0.210(8) 0.249(6) 0.4701(11) 0.051 Uiso 1 1 d D
C1 C -0.3001(6) 0.0308(6) 0.77382(19) 0.0232(8) Uani 1 1 d .
H1A H -0.4378 -0.0456 0.7851 0.028 Uiso 1 1 calc R
H1B H -0.2485 -0.0591 0.7457 0.028 Uiso 1 1 calc R
C2 C -0.3277(6) 0.1974(6) 0.7361(2) 0.0242(9) Uani 1 1 d .
H2A H -0.3933 0.2789 0.7625 0.029 Uiso 1 1 calc R
H2B H -0.4232 0.1414 0.6937 0.029 Uiso 1 1 calc R
C3 C -0.0522(7) -0.0328(6) 0.8654(2) 0.0251(9) Uani 1 1 d .
H3A H -0.0297 -0.1221 0.8293 0.030 Uiso 1 1 calc R
H3B H -0.1515 -0.1129 0.8918 0.030 Uiso 1 1 calc R
C4 C 0.1595(7) 0.0775(6) 0.9098(2) 0.0240(9) Uani 1 1 d .
C5 C -0.2362(7) 0.2125(6) 0.8890(2) 0.0250(9) Uani 1 1 d .
H5A H -0.2132 0.1590 0.9311 0.030 Uiso 1 1 calc R
H5B H -0.3906 0.1776 0.8750 0.030 Uiso 1 1 calc R
C6 C -0.1414(6) 0.4379(6) 0.90135(18) 0.0208(8) Uani 1 1 d .
C7 C -0.0400(7) 0.2279(6) 0.66521(18) 0.0263(9) Uani 1 1 d .
H7A H 0.0329 0.3299 0.6392 0.032 Uiso 1 1 calc R
H7B H -0.1651 0.1370 0.6357 0.032 Uiso 1 1 calc R
C8 C 0.1088(7) 0.1131(6) 0.6870(2) 0.0268(9) Uani 1 1 d .
C9 C -0.1375(7) 0.5232(6) 0.70676(19) 0.0236(9) Uani 1 1 d .
H9A H 0.0055 0.6126 0.7049 0.028 Uiso 1 1 calc R
H9B H -0.1893 0.5793 0.7448 0.028 Uiso 1 1 calc R
C10 C -0.2825(7) 0.5292(7) 0.6431(2) 0.0277(9) Uani 1 1 d .
N2 N -0.1142(5) 0.3264(5) 0.72209(15) 0.0190(7) Uani 1 1 d .
N1 N -0.1427(5) 0.1161(4) 0.83682(15) 0.0187(7) Uani 1 1 d .
N3 N -0.7358(7) 0.2183(6) 0.50112(18) 0.0383(9) Uani 1 1 d D
H1 H -0.702(5) 0.251(5) 0.4632(9) 0.046 Uiso 1 1 d D
H2 H -0.756(6) 0.0922(18) 0.5011(18) 0.046 Uiso 1 1 d D
H3 H -0.852(3) 0.243(5) 0.5072(17) 0.046 Uiso 1 1 d D
H4 H -0.634(4) 0.283(5) 0.5326(12) 0.046 Uiso 1 1 d D
N4 N 0.4231(6) -0.3059(5) 0.96308(16) 0.0262(8) Uani 1 1 d D
H5 H 0.538(3) -0.219(4) 0.9835(14) 0.031 Uiso 1 1 d D
H6 H 0.453(5) -0.374(4) 0.9304(11) 0.031 Uiso 1 1 d D
H7 H 0.368(5) -0.385(4) 0.9909(13) 0.031 Uiso 1 1 d D
H8 H 0.333(4) -0.250(4) 0.9482(14) 0.031 Uiso 1 1 d D

loop_
_atom_site_aniso_label
_atom_site_aniso_U_11
_atom_site_aniso_U_22
_atom_site_aniso_U_33
_atom_site_aniso_U_23
_atom_site_aniso_U_13
_atom_site_aniso_U_12
Ti1 0.0146(4) 0.0197(4) 0.0147(3) 0.0005(3) 0.0010(2) 0.0041(3)
O1 0.0270(16) 0.0352(17) 0.0255(14) 0.0091(13) -0.0008(12) 0.0017(14)
O2 0.0193(15) 0.0386(17) 0.0239(14) 0.0044(13) -0.0010(12) 0.0020(13)
O3 0.0244(15) 0.0260(15) 0.0220(13) 0.0064(12) -0.0031(11) 0.0064(12)
O4 0.043(2) 0.0283(16) 0.0328(16) 0.0054(13) -0.0118(14) 0.0131(15)
O5 0.0256(15) 0.0177(14) 0.0222(13) 0.0014(11) 0.0063(11) 0.0078(12)
O6 0.0403(18) 0.0266(16) 0.0322(15) -0.0001(13) 0.0157(14) 0.0131(14)
O7 0.0242(15) 0.0326(16) 0.0236(13) -0.0043(12) 0.0001(12) 0.0154(13)
O8 0.045(2) 0.056(2) 0.0298(16) -0.0151(15) 0.0014(15) 0.0269(18)
O9 0.046(2) 0.0319(18) 0.0392(17) 0.0099(14) -0.0008(15) 0.0189(16)
O10 0.042(2) 0.0409(19) 0.0259(15) -0.0056(14) -0.0098(14) 0.0199(16)
O1W 0.051(2) 0.052(2) 0.0408(19) 0.0112(17) 0.0049(17) 0.0288(19)
O2W 0.061(2) 0.051(2) 0.0226(15) 0.0023(15) 0.0022(16) 0.0306(19)
C1 0.020(2) 0.023(2) 0.0227(18) 0.0006(16) -0.0033(16) 0.0028(17)
C2 0.016(2) 0.027(2) 0.027(2) 0.0042(17) -0.0018(16) 0.0048(17)
C3 0.027(2) 0.017(2) 0.028(2) 0.0011(16) -0.0019(17) 0.0063(17)
C4 0.024(2) 0.024(2) 0.0242(19) -0.0006(17) -0.0005(16) 0.0116(18)
C5 0.028(2) 0.022(2) 0.027(2) 0.0047(17) 0.0122(17) 0.0074(18)
C6 0.024(2) 0.023(2) 0.0171(17) 0.0041(15) 0.0005(15) 0.0116(17)
C7 0.032(2) 0.032(2) 0.0148(17) -0.0019(16) 0.0035(16) 0.012(2)
C8 0.021(2) 0.028(2) 0.028(2) -0.0018(18) 0.0013(17) 0.0046(18)
C9 0.029(2) 0.020(2) 0.0204(18) -0.0006(16) -0.0017(16) 0.0083(18)
C10 0.028(2) 0.034(2) 0.023(2) 0.0053(18) 0.0059(17) 0.011(2)
N2 0.0198(17) 0.0196(16) 0.0172(14) -0.0008(13) -0.0003(13) 0.0078(14)
N1 0.0192(17) 0.0151(16) 0.0224(15) 0.0024(13) 0.0017(13) 0.0066(13)
N3 0.042(2) 0.043(2) 0.0289(19) 0.0052(17) 0.0018(17) 0.013(2)
N4 0.0283(19) 0.0254(18) 0.0237(16) -0.0022(14) 0.0015(15) 0.0090(16)

loop_
_atom_type_symbol
_atom_type_description
_atom_type_scat_dispersion_real
_atom_type_scat_dispersion_imag
_atom_type_scat_source
C C 0.0033 0.0016 'International Tables Vol C Tables 4.2.6.8 and 6.1.1.4'
H H 0.0000 0.0000 'International Tables Vol C Tables 4.2.6.8 and 6.1.1.4'
N N 0.0061 0.0033 'International Tables Vol C Tables 4.2.6.8 and 6.1.1.4'
O O 0.0106 0.0060 'International Tables Vol C Tables 4.2.6.8 and 6.1.1.4'
Ti Ti 0.2776 0.4457 'International Tables Vol C Tables 4.2.6.8 and 6.1.1.4'

loop_
_geom_angle_atom_site_label_1
_geom_angle_atom_site_label_2
_geom_angle_atom_site_label_3
_geom_angle
O1 Ti1 O2 46.32(12)
O1 Ti1 O7 100.15(13)
O2 Ti1 O7 100.52(12)
O1 Ti1 O5 95.75(12)
O2 Ti1 O5 101.08(12)
O7 Ti1 O5 158.35(12)
O1 Ti1 O3 127.20(13)
O2 Ti1 O3 80.99(12)
O7 Ti1 O3 91.26(11)
O5 Ti1 O3 90.72(11)
O1 Ti1 N2 82.67(12)
O2 Ti1 N2 128.47(12)
O7 Ti1 N2 78.69(11)
O5 Ti1 N2 88.95(11)
O3 Ti1 N2 149.96(13)
O1 Ti1 N1 158.98(13)
O2 Ti1 N1 154.01(12)
O7 Ti1 N1 82.88(11)
O5 Ti1 N1 77.09(11)
O3 Ti1 N1 73.15(12)
N2 Ti1 N1 77.52(12)
O2 O1 Ti1 67.32(16)
O1 O2 Ti1 66.35(16)
C4 O3 Ti1 121.5(2)
C6 O5 Ti1 124.1(2)
C8 O7 Ti1 119.2(3)
N1 C1 C2 109.6(3)
C1 C2 N2 110.8(3)
N1 C3 C4 108.6(3)
O4 C4 O3 123.2(4)
O4 C4 C3 121.5(4)
O3 C4 C3 115.3(3)
N1 C5 C6 113.5(3)
O6 C6 O5 124.2(4)
O6 C6 C5 120.0(3)
O5 C6 C5 115.9(3)
N2 C7 C8 114.0(3)
O8 C8 O7 124.2(4)
O8 C8 C7 119.6(4)
O7 C8 C7 116.1(3)
N2 C9 C10 119.0(3)
O10 C10 O9 124.5(4)
O10 C10 C9 121.1(4)
O9 C10 C9 114.3(4)
C7 N2 C9 110.9(3)
C7 N2 C2 111.4(3)
C9 N2 C2 108.2(3)
C7 N2 Ti1 103.4(2)
C9 N2 Ti1 112.9(2)
C2 N2 Ti1 110.0(2)
C3 N1 C5 110.1(3)
C3 N1 C1 113.0(3)
C5 N1 C1 112.0(3)
C3 N1 Ti1 105.6(2)
C5 N1 Ti1 107.6(2)
C1 N1 Ti1 108.2(2)

loop_
_geom_bond_atom_site_label_1
_geom_bond_atom_site_label_2
_geom_bond_distance
Ti1 O1 1.845(3)
Ti1 O2 1.858(3)
Ti1 O7 1.960(3)
Ti1 O5 1.976(2)
Ti1 O3 2.058(3)
Ti1 N2 2.256(3)
Ti1 N1 2.286(3)
O1 O2 1.456(4)
O3 C4 1.286(5)
O4 C4 1.227(5)
O5 C6 1.287(5)
O6 C6 1.217(4)
O7 C8 1.304(5)
O8 C8 1.205(5)
O9 C10 1.255(5)
O10 C10 1.243(5)
C1 N1 1.489(5)
C1 C2 1.495(5)
C2 N2 1.501(5)
C3 N1 1.476(5)
C3 C4 1.508(6)
C5 N1 1.485(4)
C5 C6 1.506(5)
C7 N2 1.487(4)
C7 C8 1.492(6)
C9 N2 1.492(5)
C9 C10 1.514(6)
